data_1004112
loop_
_publ_author_name
'Erragh, F'
'Boukhari, A'
'Abraham, F'
'Elouadi, B'

_publ_section_title
;
The crystal structure of $-alpha- and $-beta- Na2 Cu P2 O7
;
_journal_coden_ASTM JSSCBI
_journal_name_full 'Journal of Solid State Chemistry'
_journal_page_first 23
_journal_page_last 31
_journal_paper_doi 10.1006/jssc.1995.1370
_journal_volume 120
_journal_year 1995
_chemical_formula_structural 'Na2 Cu (P2 O7)'
_chemical_formula_sum 'Cu Na2 O7 P2'
_chemical_name_systematic 'Disodium copper diphosphate - $-alpha'
_space_group_IT_number 14
_symmetry_cell_setting monoclinic
_symmetry_Int_Tables_number 14
_symmetry_space_group_name_Hall '-P 2yn'
_symmetry_space_group_name_H-M 'P 1 21/n 1'
_cell_angle_alpha 90
_cell_angle_beta 92.77(3)
_cell_angle_gamma 90
_cell_formula_units_Z 4
_cell_length_a 8.823(3)
_cell_length_b 13.494(3)
_cell_length_c 5.108(2)
_cell_volume 607.4
_exptl_crystal_density_meas 3.15
_refine_ls_R_factor_all 0.02
_cod_database_code 1004112

loop_
_symmetry_equiv_pos_as_xyz
x,y,z
1/2+x,1/2-y,1/2+z
-x,-y,-z
1/2-x,1/2+y,1/2-z

loop_
_atom_site_label
_atom_site_type_symbol
_atom_site_symmetry_multiplicity
_atom_site_Wyckoff_symbol
_atom_site_fract_x
_atom_site_fract_y
_atom_site_fract_z
_atom_site_occupancy
_atom_site_attached_hydrogens
_atom_site_calc_flag
Cu1 Cu2+ 4 e 0.25768(3) 0.15840(2) 0.20512(5) 1. 0 d
P1 P5+ 4 e 0.72850(6) 0.46307(4) 0.20705(10) 1. 0 d
P2 P5+ 4 e 0.95594(6) 0.31901(4) 0.2288(1) 1. 0 d
Na1 Na1+ 4 e 0.6517(1) 0.2082(1) 0.2335(2) 1. 0 d
Na2 Na1+ 4 e 0.1308(1) 0.8902(1) 0.2188(2) 1. 0 d
O1 O2- 4 e 0.9119(2) 0.2756(1) 0.4915(3) 1. 0 d
O2 O2- 4 e 0.8603(2) 0.2741(1) 0.0019(3) 1. 0 d
O3 O2- 4 e 0.6785(2) 0.4470(1) -0.0808(3) 1. 0 d
O4 O2- 4 e 0.6503(2) 0.3873(1) 0.3816(2) 1. 0 d
O5 O2- 4 e 0.7153(2) 0.5674(1) 0.2945(3) 1. 0 d
O6 O2- 4 e 0.1232(2) 0.3120(1) 0.1925(3) 1. 0 d
O7 O2- 4 e 0.9084(2) 0.4344(1) 0.2344(3) 1. 0 d

loop_
_atom_type_symbol
_atom_type_oxidation_number
Cu2+ 2.000
P5+ 5.000
Na1+ 1.000
O2- -2.000
